data_2207664
loop_
_publ_author_name
'Diao, Chun-Hua'
'Fan, Zhi'
'Yu, Ming'
'Chen, Xin'
'Jing, Zuo-Liang'

_publ_section_title (<i>E</i>)-1-(2,4-Dinitrophenyl)-2-{2-[2-(2-nitrophenoxy)ethoxy]benzylidene}hydrazine
_journal_coeditor_code SU6241
_journal_issue 12
_journal_name_full 'Acta Crystallographica Section E'
_journal_page_first o4177
_journal_page_last o4179
_journal_paper_doi 10.1107/S1600536805037487
_journal_volume 61
_journal_year 2005
_chemical_formula_iupac 'C21 H17 N5 O8'
_chemical_formula_moiety 'C21 H17 N5 O8'
_chemical_formula_sum 'C21 H17 N5 O8'
_chemical_formula_weight 467.40
_chemical_name_systematic (E)-1-(2,4-Dinitrophenyl)-2-{2-[2-(2-nitrophenoxy)ethoxy]benzylidene}hydrazine
_space_group_IT_number 2
_symmetry_cell_setting triclinic
_symmetry_space_group_name_Hall '-P 1'
_symmetry_space_group_name_H-M 'P -1'
_atom_sites_solution_hydrogens geom
_atom_sites_solution_primary direct
_atom_sites_solution_secondary difmap
_audit_creation_method SHELXL-97
_cell_angle_alpha 65.107(6)
_cell_angle_beta 87.463(7)
_cell_angle_gamma 86.980(8)
_cell_formula_units_Z 2
_cell_length_a 7.953(3)
_cell_length_b 11.686(5)
_cell_length_c 12.524(5)
_cell_measurement_reflns_used 1432
_cell_measurement_temperature 294(2)
_cell_measurement_theta_max 25.00
_cell_measurement_theta_min 1.79
_cell_volume 1054.0(7)
_computing_cell_refinement 'SAINT (Bruker, 1999)'
_computing_data_collection 'SMART (Bruker, 1999)'
_computing_data_reduction SAINT
_computing_molecular_graphics 'SHELXTL (Sheldrick, 1997b)'
_computing_publication_material SHELXTL
_computing_structure_refinement 'SHELXL97 (Sheldrick, 1997a)'
_computing_structure_solution 'SHELXS97 (Sheldrick, 1997a)'
_diffrn_ambient_temperature 294(2)
_diffrn_measured_fraction_theta_full 0.988
_diffrn_measured_fraction_theta_max 0.988
_diffrn_measurement_device_type 'Bruker SMART CCD area-detector'
_diffrn_measurement_method '\f and \w'
_diffrn_radiation_monochromator graphite
_diffrn_radiation_source 'fine-focus sealed tube'
_diffrn_radiation_type MoK\a
_diffrn_radiation_wavelength 0.71073
_diffrn_reflns_av_R_equivalents 0.0198
_diffrn_reflns_av_sigmaI/netI 0.0472
_diffrn_reflns_limit_h_max 6
_diffrn_reflns_limit_h_min -9
_diffrn_reflns_limit_k_max 11
_diffrn_reflns_limit_k_min -13
_diffrn_reflns_limit_l_max 14
_diffrn_reflns_limit_l_min -14
_diffrn_reflns_number 5343
_diffrn_reflns_theta_full 25.00
_diffrn_reflns_theta_max 25.00
_diffrn_reflns_theta_min 1.79
_diffrn_standards_decay_% 0
_diffrn_standards_number 0
_exptl_absorpt_coefficient_mu 0.116
_exptl_absorpt_correction_T_max 0.986
_exptl_absorpt_correction_T_min 0.961
_exptl_absorpt_correction_type multi-scan
_exptl_absorpt_process_details '(SADABS; Sheldrick, 1996)'
_exptl_crystal_colour red
_exptl_crystal_density_diffrn 1.473
_exptl_crystal_density_method 'not measured'
_exptl_crystal_description block
_exptl_crystal_F_000 484
_exptl_crystal_size_max 0.24
_exptl_crystal_size_mid 0.16
_exptl_crystal_size_min 0.12
_refine_diff_density_max 0.391
_refine_diff_density_min -0.206
_refine_ls_extinction_method none
_refine_ls_goodness_of_fit_ref 0.997
_refine_ls_hydrogen_treatment constr
_refine_ls_matrix_type full
_refine_ls_number_parameters 316
_refine_ls_number_reflns 3677
_refine_ls_number_restraints 33
_refine_ls_restrained_S_all 1.049
_refine_ls_R_factor_all 0.1038
_refine_ls_R_factor_gt 0.0505
_refine_ls_shift/su_max 0.001
_refine_ls_shift/su_mean 0.000
_refine_ls_structure_factor_coef Fsqd
_refine_ls_weighting_details 'calc w=1/[\s^2^(Fo^2^)+(0.0713P)^2^+0.3108P] where P=(Fo^2^+2Fc^2^)/3'
_refine_ls_weighting_scheme calc
_refine_ls_wR_factor_gt 0.1236
_refine_ls_wR_factor_ref 0.1583
_reflns_number_gt 2069
_reflns_number_total 3677
_reflns_threshold_expression I>2\s(I)
_cod_data_source_file su6241.cif
_cod_data_source_block I
_cod_depositor_comments
;
The following automatic conversions were performed:
'_symmetry_cell_setting' value 'Triclinic' changed to 'triclinic'
according to '/home/saulius/struct/CIF-dictionaries/cif_core.dic'
dictionary named 'cif_core.dic' version 2.4.1 from 2010-06-29.

Automatic conversion script
Id: cif_fix_enum 1527 2010-12-29 10:47:43Z saulius 

The following automatic conversions were performed:

'_symmetry_cell_setting' value 'Triclinic' changed to 'triclinic'
according to /home/saulius/struct/CIF-dictionaries/cif_core.dic
dictionary named 'cif_core.dic' version 2.4.1 from 2010-06-29.

Automatic conversion script
Id: cif_fix_values 1715 2011-07-08 13:25:40Z adriana 
;
_cod_database_code 2207664
_cod_database_fobs_code 2207664

loop_
_symmetry_equiv_pos_as_xyz
'x, y, z'
'-x, -y, -z'

loop_
_atom_site_label
_atom_site_fract_x
_atom_site_fract_y
_atom_site_fract_z
_atom_site_U_iso_or_equiv
_atom_site_adp_type
_atom_site_calc_flag
_atom_site_refinement_flags
_atom_site_occupancy
_atom_site_disorder_assembly
_atom_site_disorder_group
_atom_site_type_symbol
O1 0.6600(5) 0.0907(3) 0.2036(3) 0.1134(11) Uani d DU 1 A . O
O2 0.8789(11) 0.1805(8) 0.1616(7) 0.117(3) Uani d PDU 0.50 A 1 O
O2' 0.9310(9) 0.1084(8) 0.1917(7) 0.101(2) Uani d PDU 0.50 A 2 O
O3 0.7379(3) -0.1064(2) 0.42224(18) 0.0661(7) Uani d . 1 A . O
O4 0.5633(3) -0.2690(2) 0.37195(19) 0.0672(7) Uani d . 1 . . O
O5 0.3088(4) 0.2530(2) 0.1409(2) 0.0812(8) Uani d . 1 . . O
O6 0.1713(4) 0.4261(3) 0.0491(3) 0.1159(12) Uani d . 1 . . O
O7 -0.0731(3) 0.5287(2) -0.3156(2) 0.0808(8) Uani d U 1 . . O
O8 -0.1247(3) 0.3837(2) -0.3715(2) 0.0722(7) Uani d . 1 . . O
N1 0.7912(5) 0.1163(3) 0.2371(3) 0.0763(9) Uani d D 1 . . N
N2 0.3211(3) -0.0528(2) 0.0871(2) 0.0484(6) Uani d . 1 . . N
N3 0.2968(3) 0.0684(2) 0.0760(2) 0.0498(6) Uani d . 1 . . N
H3 0.3425 0.0912 0.1246 0.060 Uiso calc R 1 . . H
N4 0.2174(4) 0.3212(3) 0.0606(3) 0.0660(8) Uani d . 1 . . N
N5 -0.0666(3) 0.4192(3) -0.3023(2) 0.0545(7) Uani d . 1 . . N
C1 0.7967(4) 0.1063(3) 0.3564(3) 0.0556(8) Uani d . 1 A . C
C2 0.8389(4) 0.2107(3) 0.3720(3) 0.0681(10) Uani d . 1 . . C
H2 0.8668 0.2846 0.3074 0.082 Uiso calc R 1 A . H
C3 0.8396(5) 0.2050(4) 0.4824(4) 0.0834(12) Uani d . 1 A . C
H3A 0.8661 0.2751 0.4946 0.100 Uiso calc R 1 . . H
C4 0.8001(5) 0.0928(5) 0.5766(4) 0.0867(13) Uani d . 1 . . C
H4 0.7991 0.0891 0.6523 0.104 Uiso calc R 1 A . H
C5 0.7622(5) -0.0134(4) 0.5620(3) 0.0727(10) Uani d . 1 A . C
H5 0.7366 -0.0876 0.6269 0.087 Uiso calc R 1 . . H
C6 0.7626(4) -0.0082(3) 0.4489(3) 0.0573(8) Uani d . 1 . . C
C7 0.6896(4) -0.2238(3) 0.5138(3) 0.0603(9) Uani d . 1 . . C
H7A 0.5793 -0.2145 0.5462 0.072 Uiso calc R 1 A . H
H7B 0.7700 -0.2525 0.5767 0.072 Uiso calc R 1 . . H
C8 0.6859(4) -0.3159(3) 0.4603(3) 0.0564(9) Uani d . 1 A . C
H8A 0.7955 -0.3237 0.4262 0.068 Uiso calc R 1 . . H
H8B 0.6563 -0.3983 0.5196 0.068 Uiso calc R 1 . . H
C9 0.5405(4) -0.3279(3) 0.3004(3) 0.0514(8) Uani d . 1 . . C
C10 0.5882(4) -0.4519(3) 0.3272(3) 0.0629(9) Uani d . 1 . . C
H10 0.6476 -0.5002 0.3948 0.075 Uiso calc R 1 . . H
C11 0.5453(5) -0.5024(3) 0.2509(4) 0.0734(11) Uani d . 1 . . C
H11 0.5766 -0.5860 0.2681 0.088 Uiso calc R 1 . . H
C12 0.4578(5) -0.4330(3) 0.1499(4) 0.0709(10) Uani d . 1 . . C
H12 0.4278 -0.4699 0.1010 0.085 Uiso calc R 1 . . H
C13 0.4150(4) -0.3079(3) 0.1224(3) 0.0585(9) Uani d . 1 . . C
H13 0.3580 -0.2598 0.0536 0.070 Uiso calc R 1 . . H
C14 0.4565(4) -0.2532(3) 0.1966(3) 0.0469(7) Uani d . 1 . . C
C15 0.4173(4) -0.1222(3) 0.1706(3) 0.0477(7) Uani d . 1 . . C
H15 0.4638 -0.0871 0.2163 0.057 Uiso calc R 1 . . H
C16 0.2014(4) 0.1521(3) -0.0108(2) 0.0422(7) Uani d . 1 . . C
C17 0.1633(4) 0.2767(3) -0.0237(3) 0.0449(7) Uani d . 1 . . C
C18 0.0735(4) 0.3624(3) -0.1172(3) 0.0484(8) Uani d . 1 . . C
H18 0.0512 0.4442 -0.1242 0.058 Uiso calc R 1 . . H
C19 0.0175(4) 0.3263(3) -0.1993(2) 0.0451(7) Uani d . 1 . . C
C20 0.0455(4) 0.2032(3) -0.1877(3) 0.0478(8) Uani d . 1 . . C
H20 0.0030 0.1786 -0.2426 0.057 Uiso calc R 1 . . H
C21 0.1353(4) 0.1187(3) -0.0958(2) 0.0462(7) Uani d . 1 . . C
H21 0.1536 0.0366 -0.0889 0.055 Uiso calc R 1 . . H

loop_
_atom_site_aniso_label
_atom_site_aniso_U_11
_atom_site_aniso_U_22
_atom_site_aniso_U_33
_atom_site_aniso_U_12
_atom_site_aniso_U_13
_atom_site_aniso_U_23
O1 0.128(3) 0.125(2) 0.080(2) -0.001(2) -0.0252(19) -0.0345(18)
O2 0.123(5) 0.125(5) 0.087(4) -0.042(4) 0.016(4) -0.026(3)
O2' 0.103(4) 0.130(4) 0.078(4) -0.010(3) 0.019(3) -0.053(3)
O3 0.0930(18) 0.0537(14) 0.0422(12) -0.0086(12) 0.0044(12) -0.0108(11)
O4 0.0711(16) 0.0644(14) 0.0612(15) 0.0236(12) -0.0235(13) -0.0225(12)
O5 0.105(2) 0.0762(17) 0.0722(16) 0.0197(15) -0.0387(16) -0.0396(14)
O6 0.141(3) 0.101(2) 0.148(3) 0.058(2) -0.078(2) -0.094(2)
O7 0.0975(19) 0.0527(15) 0.0776(17) 0.0119(13) -0.0249(14) -0.0125(13)
O8 0.0818(18) 0.0790(16) 0.0544(14) 0.0098(13) -0.0234(13) -0.0261(13)
N1 0.096(3) 0.064(2) 0.061(2) -0.0149(19) 0.006(2) -0.0170(17)
N2 0.0493(15) 0.0442(15) 0.0463(15) -0.0003(12) -0.0021(13) -0.0137(12)
N3 0.0562(17) 0.0454(15) 0.0462(15) 0.0053(12) -0.0111(13) -0.0177(12)
N4 0.071(2) 0.0663(19) 0.072(2) 0.0160(15) -0.0204(17) -0.0403(17)
N5 0.0511(17) 0.0508(17) 0.0488(16) 0.0053(13) -0.0038(13) -0.0091(14)
C1 0.060(2) 0.056(2) 0.050(2) 0.0087(16) -0.0018(16) -0.0223(17)
C2 0.069(2) 0.064(2) 0.077(3) 0.0062(18) -0.007(2) -0.035(2)
C3 0.073(3) 0.092(3) 0.108(4) 0.014(2) -0.015(3) -0.065(3)
C4 0.081(3) 0.128(4) 0.077(3) 0.009(3) -0.003(2) -0.069(3)
C5 0.074(3) 0.093(3) 0.051(2) 0.002(2) 0.0009(18) -0.030(2)
C6 0.057(2) 0.064(2) 0.052(2) 0.0034(16) 0.0015(16) -0.0264(18)
C7 0.063(2) 0.058(2) 0.0382(17) -0.0001(17) -0.0043(15) 0.0004(16)
C8 0.0486(19) 0.0510(19) 0.0462(18) 0.0012(15) -0.0071(15) 0.0028(15)
C9 0.0443(19) 0.0463(18) 0.054(2) 0.0003(14) 0.0013(15) -0.0119(16)
C10 0.050(2) 0.0462(19) 0.073(2) 0.0010(15) 0.0017(18) -0.0071(18)
C11 0.062(2) 0.045(2) 0.103(3) -0.0047(17) 0.009(2) -0.022(2)
C12 0.068(2) 0.062(2) 0.089(3) -0.0113(19) 0.006(2) -0.037(2)
C13 0.049(2) 0.058(2) 0.063(2) -0.0054(16) 0.0011(17) -0.0205(18)
C14 0.0375(17) 0.0475(18) 0.0492(18) -0.0039(13) 0.0035(14) -0.0142(15)
C15 0.0457(18) 0.0480(18) 0.0436(17) 0.0017(14) -0.0052(15) -0.0135(15)
C16 0.0379(16) 0.0444(17) 0.0391(16) -0.0005(13) -0.0005(13) -0.0128(14)
C17 0.0411(17) 0.0492(18) 0.0464(17) 0.0000(14) -0.0038(14) -0.0219(15)
C18 0.0443(18) 0.0452(17) 0.0544(19) 0.0023(14) 0.0001(15) -0.0201(15)
C19 0.0384(17) 0.0478(18) 0.0423(17) -0.0015(13) 0.0004(14) -0.0125(15)
C20 0.0459(18) 0.0507(18) 0.0456(18) -0.0066(14) -0.0025(15) -0.0183(15)
C21 0.0460(18) 0.0449(17) 0.0458(17) -0.0028(14) -0.0009(15) -0.0169(15)

loop_
_atom_type_symbol
_atom_type_description
_atom_type_scat_dispersion_real
_atom_type_scat_dispersion_imag
_atom_type_scat_source
C C 0.0033 0.0016 'International Tables Vol C Tables 4.2.6.8 and 6.1.1.4'
H H 0.0000 0.0000 'International Tables Vol C Tables 4.2.6.8 and 6.1.1.4'
N N 0.0061 0.0033 'International Tables Vol C Tables 4.2.6.8 and 6.1.1.4'
O O 0.0106 0.0060 'International Tables Vol C Tables 4.2.6.8 and 6.1.1.4'

loop_
_geom_angle_atom_site_label_1
_geom_angle_atom_site_label_2
_geom_angle_atom_site_label_3
_geom_angle
_geom_angle_publ_flag
C6 O3 C7 119.2(3) yes
C9 O4 C8 120.6(2) yes
O2 N1 O1 114.3(6) yes
O2 N1 O2' 41.6(5) ?
O1 N1 O2' 121.9(5) ?
O2 N1 C1 122.8(5) yes
O1 N1 C1 119.0(4) yes
O2' N1 C1 114.7(5) ?
C15 N2 N3 114.4(3) yes
C16 N3 N2 120.2(2) yes
C16 N3 H3 119.9 yes
N2 N3 H3 119.9 yes
O6 N4 O5 121.6(3) yes
O6 N4 C17 118.6(3) yes
O5 N4 C17 119.8(3) yes
O7 N5 O8 123.6(3) yes
O7 N5 C19 117.9(3) yes
O8 N5 C19 118.4(3) yes
C2 C1 C6 123.1(3) ?
C2 C1 N1 118.2(3) yes
C6 C1 N1 118.6(3) yes
C3 C2 C1 119.4(4) ?
C3 C2 H2 120.3 ?
C1 C2 H2 120.3 ?
C2 C3 C4 118.8(4) ?
C2 C3 H3A 120.6 ?
C4 C3 H3A 120.6 ?
C5 C4 C3 122.2(4) ?
C5 C4 H4 118.9 ?
C3 C4 H4 118.9 ?
C4 C5 C6 119.2(4) ?
C4 C5 H5 120.4 ?
C6 C5 H5 120.4 ?
O3 C6 C1 117.2(3) yes
O3 C6 C5 125.5(3) yes
C1 C6 C5 117.2(3) ?
O3 C7 C8 107.0(3) ?
O3 C7 H7A 110.3 ?
C8 C7 H7A 110.3 ?
O3 C7 H7B 110.3 ?
C8 C7 H7B 110.3 ?
H7A C7 H7B 108.6 ?
O4 C8 C7 106.9(2) yes
O4 C8 H8A 110.4 ?
C7 C8 H8A 110.4 ?
O4 C8 H8B 110.4 ?
C7 C8 H8B 110.4 ?
H8A C8 H8B 108.6 ?
O4 C9 C10 124.4(3) yes
O4 C9 C14 114.3(3) yes
C10 C9 C14 121.3(3) ?
C11 C10 C9 118.2(3) ?
C11 C10 H10 120.9 ?
C9 C10 H10 120.9 ?
C12 C11 C10 122.1(3) ?
C12 C11 H11 118.9 ?
C10 C11 H11 118.9 ?
C11 C12 C13 119.1(4) ?
C11 C12 H12 120.5 ?
C13 C12 H12 120.5 ?
C12 C13 C14 120.6(3) ?
C12 C13 H13 119.7 ?
C14 C13 H13 119.7 ?
C13 C14 C9 118.7(3) ?
C13 C14 C15 122.7(3) ?
C9 C14 C15 118.7(3) ?
N2 C15 C14 122.4(3) ?
N2 C15 H15 118.8 ?
C14 C15 H15 118.8 ?
N3 C16 C21 120.5(3) yes
N3 C16 C17 123.2(3) yes
C21 C16 C17 116.2(3) ?
C18 C17 C16 121.9(3) ?
C18 C17 N4 116.4(3) yes
C16 C17 N4 121.7(3) yes
C19 C18 C17 119.4(3) ?
C19 C18 H18 120.3 ?
C17 C18 H18 120.3 ?
C18 C19 C20 120.8(3) ?
C18 C19 N5 119.3(3) yes
C20 C19 N5 119.8(3) yes
C21 C20 C19 119.8(3) ?
C21 C20 H20 120.1 ?
C19 C20 H20 120.1 ?
C20 C21 C16 121.8(3) ?
C20 C21 H21 119.1 ?
C16 C21 H21 119.1 ?

loop_
_geom_bond_atom_site_label_1
_geom_bond_atom_site_label_2
_geom_bond_distance
_geom_bond_publ_flag
O1 N1 1.237(4) yes
O2 N1 1.159(6) yes
O2' N1 1.243(6) yes
O3 C6 1.348(4) yes
O3 C7 1.427(4) yes
O4 C9 1.363(4) yes
O4 C8 1.416(4) yes
O5 N4 1.226(3) yes
O6 N4 1.211(3) yes
O7 N5 1.218(3) yes
O8 N5 1.222(3) yes
N1 C1 1.450(4) yes
N2 C15 1.275(3) yes
N2 N3 1.367(3) yes
N3 C16 1.347(3) yes
N3 H3 0.8600 ?
N4 C17 1.447(4) yes
N5 C19 1.452(4) yes
C1 C2 1.375(5) ?
C1 C6 1.383(4) ?
C2 C3 1.356(5) ?
C2 H2 0.9300 ?
C3 C4 1.385(6) ?
C3 H3A 0.9300 ?
C4 C5 1.379(6) ?
C4 H4 0.9300 ?
C5 C6 1.392(5) ?
C5 H5 0.9300 ?
C7 C8 1.490(5) ?
C7 H7A 0.9700 ?
C7 H7B 0.9700 ?
C8 H8A 0.9700 ?
C8 H8B 0.9700 ?
C9 C10 1.379(4) ?
C9 C14 1.399(4) ?
C10 C11 1.378(5) ?
C10 H10 0.9300 ?
C11 C12 1.377(5) ?
C11 H11 0.9300 ?
C12 C13 1.380(5) ?
C12 H12 0.9300 ?
C13 C14 1.388(4) ?
C13 H13 0.9300 ?
C14 C15 1.445(4) ?
C15 H15 0.9300 ?
C16 C21 1.408(4) ?
C16 C17 1.414(4) ?
C17 C18 1.377(4) ?
C18 C19 1.365(4) ?
C18 H18 0.9300 ?
C19 C20 1.390(4) ?
C20 C21 1.361(4) ?
C20 H20 0.9300 ?
C21 H21 0.9300 ?

loop_
_geom_hbond_atom_site_label_D
_geom_hbond_atom_site_label_H
_geom_hbond_atom_site_label_A
_geom_hbond_distance_DH
_geom_hbond_distance_HA
_geom_hbond_distance_DA
_geom_hbond_angle_DHA
_geom_hbond_publ_flag
N3 H3 O5 0.86 1.99 2.614(3) 129 yes

loop_
_geom_torsion_atom_site_label_1
_geom_torsion_atom_site_label_2
_geom_torsion_atom_site_label_3
_geom_torsion_atom_site_label_4
_geom_torsion
C15 N2 N3 C16 178.2(3)
O2 N1 C1 C2 32.2(8)
O1 N1 C1 C2 -124.2(4)
O2' N1 C1 C2 79.1(6)
O2 N1 C1 C6 -146.6(7)
O1 N1 C1 C6 57.1(5)
O2' N1 C1 C6 -99.7(6)
C6 C1 C2 C3 -3.4(5)
N1 C1 C2 C3 177.8(3)
C1 C2 C3 C4 1.0(6)
C2 C3 C4 C5 0.8(6)
C3 C4 C5 C6 -0.3(6)
C7 O3 C6 C1 -175.2(3)
C7 O3 C6 C5 7.1(5)
C2 C1 C6 O3 -174.1(3)
N1 C1 C6 O3 4.7(5)
C2 C1 C6 C5 3.8(5)
N1 C1 C6 C5 -177.4(3)
C4 C5 C6 O3 175.8(3)
C4 C5 C6 C1 -1.9(5)
C6 O3 C7 C8 -175.4(3)
C9 O4 C8 C7 174.6(3)
O3 C7 C8 O4 -61.4(3)
C8 O4 C9 C10 21.3(4)
C8 O4 C9 C14 -161.2(3)
O4 C9 C10 C11 174.9(3)
C14 C9 C10 C11 -2.4(5)
C9 C10 C11 C12 0.2(5)
C10 C11 C12 C13 1.7(5)
C11 C12 C13 C14 -1.3(5)
C12 C13 C14 C9 -0.8(5)
C12 C13 C14 C15 178.8(3)
O4 C9 C14 C13 -174.8(3)
C10 C9 C14 C13 2.7(4)
O4 C9 C14 C15 5.5(4)
C10 C9 C14 C15 -176.9(3)
N3 N2 C15 C14 179.4(3)
C13 C14 C15 N2 10.4(5)
C9 C14 C15 N2 -169.9(3)
N2 N3 C16 C21 -4.3(4)
N2 N3 C16 C17 176.4(3)
N3 C16 C17 C18 176.2(3)
C21 C16 C17 C18 -3.0(4)
N3 C16 C17 N4 -3.5(4)
C21 C16 C17 N4 177.3(3)
O6 N4 C17 C18 5.2(5)
O5 N4 C17 C18 -174.4(3)
O6 N4 C17 C16 -175.1(3)
O5 N4 C17 C16 5.3(5)
C16 C17 C18 C19 0.8(4)
N4 C17 C18 C19 -179.4(3)
C17 C18 C19 C20 2.0(4)
C17 C18 C19 N5 -175.6(3)
O7 N5 C19 C18 5.2(4)
O8 N5 C19 C18 -175.8(3)
O7 N5 C19 C20 -172.4(3)
O8 N5 C19 C20 6.6(4)
C18 C19 C20 C21 -2.5(4)
N5 C19 C20 C21 175.1(3)
C19 C20 C21 C16 0.1(4)
N3 C16 C21 C20 -176.8(3)
C17 C16 C21 C20 2.5(4)
